data_2233515
loop_
_publ_author_name
'Moumou, Mohamed'
'Benharref, Ahmed'
'Daran, Jean Claude'
'Mellouki, Fouad'
'Berraho, Moha'

_publ_section_title
;
 9\b-Hydroxy-6,9-dimethyl-3-methylene-3a,4,8,9,9a,9b-hexahydroazuleno[4,5-<i>b</i>]furan-2(3<i>H</i>)-one
;
_journal_coeditor_code IM2349
_journal_issue 2
_journal_name_full 'Acta Crystallographica Section E'
_journal_page_first o386
_journal_paper_doi 10.1107/S1600536812000165
_journal_volume 68
_journal_year 2012
_chemical_formula_iupac 'C15 H18 O3'
_chemical_formula_moiety 'C15 H18 O3'
_chemical_formula_sum 'C15 H18 O3'
_chemical_formula_weight 246.29
_chemical_name_systematic
;
9\b-Hydroxy-6,9-dimethyl-3-methylene-3a,4,8,9,9a,9b-
hexahydroazuleno[4,5-<i>b</i>]furan-2(3<i>H</i>)-one
;
_space_group_IT_number 5
_symmetry_cell_setting monoclinic
_symmetry_space_group_name_Hall 'C 2y'
_symmetry_space_group_name_H-M 'C 1 2 1'
_atom_sites_solution_hydrogens geom
_atom_sites_solution_primary direct
_atom_sites_solution_secondary difmap
_audit_creation_method SHELXL-97
_cell_angle_alpha 90.00
_cell_angle_beta 103.169(6)
_cell_angle_gamma 90.00
_cell_formula_units_Z 4
_cell_length_a 15.6732(9)
_cell_length_b 7.4208(4)
_cell_length_c 11.0544(6)
_cell_measurement_reflns_used 9785
_cell_measurement_temperature 180(2)
_cell_measurement_theta_max 26.4
_cell_measurement_theta_min 3
_cell_volume 1251.90(12)
_computing_cell_refinement 'CrysAlis PRO (Agilent, 2010)'
_computing_data_collection 'CrysAlis PRO (Agilent, 2010)'
_computing_data_reduction 'CrysAlis PRO (Agilent, 2010)'
_computing_molecular_graphics 'ORTEP-3 for Windows (Farrugia, 1997) and PLATON (Spek, 2009)'
_computing_publication_material 'WinGX (Farrugia, 1999)'
_computing_structure_refinement 'SHELXL97 (Sheldrick,2008)'
_computing_structure_solution 'SHELXS97 (Sheldrick,2008)'
_diffrn_ambient_temperature 180(2)
_diffrn_detector_area_resol_mean 8.2632
_diffrn_measured_fraction_theta_full 0.996
_diffrn_measured_fraction_theta_max 0.996
_diffrn_measurement_device_type 'Agilent Xcalibur Eos Gemini Ultra'
_diffrn_measurement_method '\w scans'
_diffrn_radiation_monochromator graphite
_diffrn_radiation_source 'fine-focus sealed tube'
_diffrn_radiation_type MoK\a
_diffrn_radiation_wavelength 0.71073
_diffrn_reflns_av_R_equivalents 0.0288
_diffrn_reflns_av_sigmaI/netI 0.0108
_diffrn_reflns_limit_h_max 19
_diffrn_reflns_limit_h_min -19
_diffrn_reflns_limit_k_max 9
_diffrn_reflns_limit_k_min -9
_diffrn_reflns_limit_l_max 13
_diffrn_reflns_limit_l_min -13
_diffrn_reflns_number 13492
_diffrn_reflns_theta_full 26.37
_diffrn_reflns_theta_max 26.37
_diffrn_reflns_theta_min 3.05
_exptl_absorpt_coefficient_mu 0.090
_exptl_absorpt_correction_T_max 1.00000
_exptl_absorpt_correction_T_min 0.63127
_exptl_absorpt_correction_type multi-scan
_exptl_absorpt_process_details
;
(CrysAlis PRO; Agilent, 2010)
;
_exptl_crystal_colour 'pale yellow'
_exptl_crystal_density_diffrn 1.307
_exptl_crystal_density_method 'not measured'
_exptl_crystal_description box
_exptl_crystal_F_000 528
_exptl_crystal_size_max 0.42
_exptl_crystal_size_mid 0.19
_exptl_crystal_size_min 0.12
_refine_diff_density_max 0.192
_refine_diff_density_min -0.148
_refine_ls_extinction_method none
_refine_ls_goodness_of_fit_ref 1.049
_refine_ls_hydrogen_treatment constr
_refine_ls_matrix_type full
_refine_ls_number_parameters 166
_refine_ls_number_reflns 1378
_refine_ls_number_restraints 1
_refine_ls_restrained_S_all 1.049
_refine_ls_R_factor_all 0.0311
_refine_ls_R_factor_gt 0.0297
_refine_ls_shift/su_max 0.000
_refine_ls_shift/su_mean 0.000
_refine_ls_structure_factor_coef Fsqd
_refine_ls_weighting_details 'calc w=1/[\s^2^(Fo^2^)+(0.0581P)^2^+0.1945P] where P=(Fo^2^+2Fc^2^)/3'
_refine_ls_weighting_scheme calc
_refine_ls_wR_factor_gt 0.0789
_refine_ls_wR_factor_ref 0.0799
_reflns_number_gt 1313
_reflns_number_total 1378
_reflns_threshold_expression I>2\s(I)
_cod_data_source_file im2349.cif
_cod_data_source_block I
_cod_original_sg_symbol_H-M 'C 2'
_cod_database_code 2233515
_cod_database_fobs_code 2233515

loop_
_symmetry_equiv_pos_as_xyz
'x, y, z'
'-x, y, -z'
'x+1/2, y+1/2, z'
'-x+1/2, y+1/2, -z'

loop_
_atom_site_type_symbol
_atom_site_label
_atom_site_fract_x
_atom_site_fract_y
_atom_site_fract_z
_atom_site_U_iso_or_equiv
_atom_site_adp_type
_atom_site_calc_flag
_atom_site_refinement_flags
_atom_site_occupancy
_atom_site_symmetry_multiplicity
C C1 0.80721(11) 0.4633(2) 0.61618(14) 0.0267(3) Uani d . 1 1
C C2 0.87339(12) 0.4573(3) 0.55907(15) 0.0380(4) Uani d . 1 1
H H2 0.8666 0.4746 0.4741 0.046 Uiso calc R 1 1
C C3 0.95947(12) 0.4201(4) 0.64549(17) 0.0455(5) Uani d . 1 1
H H3A 1.0049 0.4976 0.6278 0.055 Uiso calc R 1 1
H H3B 0.9766 0.2953 0.6399 0.055 Uiso calc R 1 1
C C4 0.94229(10) 0.4614(3) 0.77340(14) 0.0322(4) Uani d . 1 1
C C5 0.84280(10) 0.4259(2) 0.75363(14) 0.0246(3) Uani d . 1 1
H H5 0.8353 0.2968 0.7666 0.030 Uiso calc R 1 1
C C6 0.79591(9) 0.5247(2) 0.83742(14) 0.0233(3) Uani d . 1 1
H H6 0.7950 0.6540 0.8192 0.028 Uiso calc R 1 1
C C7 0.70300(10) 0.4572(2) 0.82786(14) 0.0265(3) Uani d . 1 1
H H7 0.7016 0.3276 0.8106 0.032 Uiso calc R 1 1
C C8 0.63569(11) 0.5483(3) 0.72710(16) 0.0338(4) Uani d . 1 1
H H8A 0.5782 0.5047 0.7319 0.041 Uiso calc R 1 1
H H8B 0.6372 0.6766 0.7443 0.041 Uiso calc R 1 1
C C9 0.64585(11) 0.5222(3) 0.59733(16) 0.0323(4) Uani d . 1 1
H H9 0.5935 0.5305 0.5378 0.039 Uiso calc R 1 1
C C10 0.71551(11) 0.4891(2) 0.54969(14) 0.0287(4) Uani d . 1 1
C C11 0.69280(10) 0.4841(2) 0.95746(15) 0.0283(3) Uani d . 1 1
C C12 0.78211(11) 0.4836(2) 1.03860(15) 0.0290(3) Uani d . 1 1
C C13 0.62238(13) 0.5135(3) 1.00137(19) 0.0401(5) Uani d . 1 1
H H13A 0.6280 0.5349 1.0857 0.048 Uiso calc R 1 1
H H13B 0.5672 0.5129 0.9479 0.048 Uiso calc R 1 1
C C14 0.70133(13) 0.4837(3) 0.41040(15) 0.0402(4) Uani d . 1 1
H H14A 0.6403 0.5011 0.3734 0.060 Uiso calc R 1 1
H H14B 0.7198 0.3690 0.3855 0.060 Uiso calc R 1 1
H H14C 0.7348 0.5777 0.3835 0.060 Uiso calc R 1 1
C C15 0.96829(12) 0.6516(3) 0.81170(19) 0.0416(5) Uani d . 1 1
H H15A 0.9542 0.6767 0.8901 0.062 Uiso calc R 1 1
H H15B 0.9371 0.7335 0.7501 0.062 Uiso calc R 1 1
H H15C 1.0302 0.6660 0.8194 0.062 Uiso calc R 1 1
O O1 0.80505(9) 0.4767(2) 1.14968(11) 0.0415(3) Uani d . 1 1
O O2 0.84070(7) 0.49325(18) 0.96669(9) 0.0290(3) Uani d . 1 1
O O3 0.98840(8) 0.3361(2) 0.86299(13) 0.0437(4) Uani d . 1 1
H H3 1.0346 0.3813 0.9005 0.065 Uiso calc R 1 1

loop_
_atom_site_aniso_label
_atom_site_aniso_U_11
_atom_site_aniso_U_22
_atom_site_aniso_U_33
_atom_site_aniso_U_12
_atom_site_aniso_U_13
_atom_site_aniso_U_23
C1 0.0301(8) 0.0277(8) 0.0211(7) 0.0032(7) 0.0037(6) -0.0003(7)
C2 0.0369(9) 0.0543(12) 0.0231(7) 0.0066(10) 0.0078(7) 0.0013(9)
C3 0.0317(9) 0.0765(16) 0.0308(9) 0.0111(10) 0.0126(7) 0.0002(9)
C4 0.0201(7) 0.0513(11) 0.0253(7) 0.0084(8) 0.0054(6) 0.0037(8)
C5 0.0222(7) 0.0281(8) 0.0230(7) 0.0048(6) 0.0039(5) 0.0012(6)
C6 0.0211(7) 0.0267(8) 0.0215(7) 0.0020(6) 0.0038(5) 0.0009(6)
C7 0.0219(7) 0.0281(8) 0.0299(8) 0.0012(6) 0.0066(6) 0.0011(7)
C8 0.0204(7) 0.0410(10) 0.0386(10) 0.0043(7) 0.0037(7) 0.0056(8)
C9 0.0241(8) 0.0351(10) 0.0325(8) -0.0005(7) -0.0044(6) 0.0052(7)
C10 0.0316(8) 0.0247(8) 0.0258(7) 0.0001(7) -0.0018(6) 0.0015(7)
C11 0.0298(8) 0.0238(8) 0.0337(8) 0.0013(7) 0.0122(6) 0.0021(7)
C12 0.0336(8) 0.0276(8) 0.0282(8) 0.0031(8) 0.0122(6) -0.0002(7)
C13 0.0361(9) 0.0428(11) 0.0471(10) 0.0010(8) 0.0218(8) 0.0011(9)
C14 0.0467(10) 0.0422(11) 0.0261(8) 0.0043(10) -0.0030(7) 0.0002(8)
C15 0.0245(8) 0.0556(12) 0.0437(10) -0.0066(8) 0.0054(7) 0.0022(10)
O1 0.0481(7) 0.0523(8) 0.0255(6) 0.0011(7) 0.0114(5) -0.0005(6)
O2 0.0244(5) 0.0407(7) 0.0218(5) 0.0026(5) 0.0049(4) -0.0002(5)
O3 0.0232(6) 0.0660(10) 0.0394(7) 0.0125(6) 0.0021(5) 0.0152(7)

loop_
_atom_type_symbol
_atom_type_description
_atom_type_scat_dispersion_real
_atom_type_scat_dispersion_imag
_atom_type_scat_source
C C 0.0033 0.0000 'International Tables Vol C Tables 4.2.6.8 and 6.1.1.4'
H H 0.0000 0.0000 'International Tables Vol C Tables 4.2.6.8 and 6.1.1.4'
O O 0.0106 0.0000 'International Tables Vol C Tables 4.2.6.8 and 6.1.1.4'

loop_
_geom_angle_atom_site_label_1
_geom_angle_atom_site_label_2
_geom_angle_atom_site_label_3
_geom_angle
C2 C1 C10 123.05(14)
C2 C1 C5 108.64(14)
C10 C1 C5 128.16(14)
C1 C2 C3 113.02(14)
C1 C2 H2 123.5
C3 C2 H2 123.5
C2 C3 C4 103.37(14)
C2 C3 H3A 111.1
C4 C3 H3A 111.1
C2 C3 H3B 111.1
C4 C3 H3B 111.1
H3A C3 H3B 109.1
O3 C4 C15 110.74(15)
O3 C4 C3 110.03(16)
C15 C4 C3 110.80(17)
O3 C4 C5 108.76(15)
C15 C4 C5 113.55(15)
C3 C4 C5 102.67(13)
C6 C5 C1 114.13(13)
C6 C5 C4 116.75(13)
C1 C5 C4 103.81(12)
C6 C5 H5 107.2
C1 C5 H5 107.2
C4 C5 H5 107.2
O2 C6 C5 109.43(12)
O2 C6 C7 104.76(11)
C5 C6 C7 113.14(13)
O2 C6 H6 109.8
C5 C6 H6 109.8
C7 C6 H6 109.8
C11 C7 C8 116.08(14)
C11 C7 C6 101.53(12)
C8 C7 C6 113.67(14)
C11 C7 H7 108.4
C8 C7 H7 108.4
C6 C7 H7 108.4
C9 C8 C7 116.23(15)
C9 C8 H8A 108.2
C7 C8 H8A 108.2
C9 C8 H8B 108.2
C7 C8 H8B 108.2
H8A C8 H8B 107.4
C10 C9 C8 132.66(15)
C10 C9 H9 113.7
C8 C9 H9 113.7
C9 C10 C1 128.26(14)
C9 C10 C14 117.63(15)
C1 C10 C14 114.06(15)
C13 C11 C12 122.10(16)
C13 C11 C7 131.05(16)
C12 C11 C7 106.76(13)
O1 C12 O2 121.41(15)
O1 C12 C11 129.93(15)
O2 C12 C11 108.66(13)
C11 C13 H13A 120.0
C11 C13 H13B 120.0
H13A C13 H13B 120.0
C10 C14 H14A 109.5
C10 C14 H14B 109.5
H14A C14 H14B 109.5
C10 C14 H14C 109.5
H14A C14 H14C 109.5
H14B C14 H14C 109.5
C4 C15 H15A 109.5
C4 C15 H15B 109.5
H15A C15 H15B 109.5
C4 C15 H15C 109.5
H15A C15 H15C 109.5
H15B C15 H15C 109.5
C12 O2 C6 110.23(12)
C4 O3 H3 109.5

loop_
_geom_bond_atom_site_label_1
_geom_bond_atom_site_label_2
_geom_bond_distance
C1 C2 1.332(2)
C1 C10 1.470(2)
C1 C5 1.520(2)
C2 C3 1.491(2)
C2 H2 0.9300
C3 C4 1.530(2)
C3 H3A 0.9700
C3 H3B 0.9700
C4 O3 1.429(2)
C4 C15 1.503(3)
C4 C5 1.547(2)
C5 C6 1.498(2)
C5 H5 0.9800
C6 O2 1.4602(18)
C6 C7 1.520(2)
C6 H6 0.9800
C7 C11 1.491(2)
C7 C8 1.508(2)
C7 H7 0.9800
C8 C9 1.492(3)
C8 H8A 0.9700
C8 H8B 0.9700
C9 C10 1.339(3)
C9 H9 0.9300
C10 C14 1.505(2)
C11 C13 1.321(2)
C11 C12 1.481(2)
C12 O1 1.199(2)
C12 O2 1.3464(19)
C13 H13A 0.9300
C13 H13B 0.9300
C14 H14A 0.9600
C14 H14B 0.9600
C14 H14C 0.9600
C15 H15A 0.9600
C15 H15B 0.9600
C15 H15C 0.9600
O3 H3 0.8200

loop_
_geom_hbond_atom_site_label_D
_geom_hbond_atom_site_label_H
_geom_hbond_atom_site_label_A
_geom_hbond_site_symmetry_A
_geom_hbond_distance_DH
_geom_hbond_distance_HA
_geom_hbond_distance_DA
_geom_hbond_angle_DHA
_geom_hbond_publ_flag
O3 H3 O2 2_757 0.82 2.31 3.128(2) 171 yes
C8 H8B O1 4_657 0.97 2.58 3.500(2) 158 yes
C7 H7 O1 4_647 0.98 2.65 3.579(2) 159 yes

loop_
_cod_related_entry_id
_cod_related_entry_database
_cod_related_entry_code
1 ChemSpider 30657422
